data_7115659
loop_
_publ_author_name
'Zehuai Mou'
'Bo Liu'
'Meiyan Wang'
'Hongyan Xie'
'Ping Li'
'Lei Li'
'Shihui Li'
'Dongmei Cui'

_publ_section_title
;
 Isoselective ring-opening polymerization of rac-lactide initiated by
 achiral heteroscorpionate zwitterionic zinc complexes
;
_journal_name_full Chem.Commun.
_journal_page_first 11411
_journal_paper_doi 10.1039/C4cc05033A
_journal_volume 50
_journal_year 2014
_chemical_formula_sum 'C31 H46 N5 P Zn'
_chemical_formula_weight 585.07
_chemical_name_systematic
;
?
;
_space_group_IT_number 14
_symmetry_cell_setting monoclinic
_symmetry_space_group_name_Hall '-P 2yn'
_symmetry_space_group_name_H-M 'P 1 21/n 1'
_atom_sites_solution_hydrogens geom
_atom_sites_solution_primary direct
_atom_sites_solution_secondary difmap
_audit_creation_method SHELXL-97
_cell_angle_alpha 90.00
_cell_angle_beta 90.0910(10)
_cell_angle_gamma 90.00
_cell_formula_units_Z 4
_cell_length_a 13.0170(9)
_cell_length_b 17.0162(11)
_cell_length_c 14.0147(9)
_cell_measurement_reflns_used 3463
_cell_measurement_temperature 195(2)
_cell_measurement_theta_max 22.93
_cell_measurement_theta_min 2.39
_cell_volume 3104.3(4)
_computing_cell_refinement 'Bruker SMART'
_computing_data_collection 'Bruker SMART'
_computing_data_reduction 'Bruker SAINT'
_computing_molecular_graphics 'Bruker SHELXTL'
_computing_publication_material 'Bruker SHELXTL'
_computing_structure_refinement 'SHELXL-97 (Sheldrick, 1997)'
_computing_structure_solution 'SHELXS-97 (Sheldrick, 1990)'
_diffrn_ambient_temperature 195(2)
_diffrn_measured_fraction_theta_full 0.999
_diffrn_measured_fraction_theta_max 0.999
_diffrn_measurement_device_type 'CCD area detector'
_diffrn_measurement_method 'phi and omega scans'
_diffrn_radiation_monochromator graphite
_diffrn_radiation_source 'fine-focus sealed tube'
_diffrn_radiation_type MoK\a
_diffrn_radiation_wavelength 0.71073
_diffrn_reflns_av_R_equivalents 0.0382
_diffrn_reflns_av_sigmaI/netI 0.0433
_diffrn_reflns_limit_h_max 15
_diffrn_reflns_limit_h_min -16
_diffrn_reflns_limit_k_max 12
_diffrn_reflns_limit_k_min -21
_diffrn_reflns_limit_l_max 17
_diffrn_reflns_limit_l_min -17
_diffrn_reflns_number 19594
_diffrn_reflns_theta_full 26.05
_diffrn_reflns_theta_max 26.05
_diffrn_reflns_theta_min 1.88
_exptl_absorpt_coefficient_mu 0.870
_exptl_absorpt_correction_T_max 0.9104
_exptl_absorpt_correction_T_min 0.8879
_exptl_absorpt_correction_type none
_exptl_crystal_colour colorless
_exptl_crystal_density_diffrn 1.252
_exptl_crystal_density_method 'not measured'
_exptl_crystal_description block
_exptl_crystal_F_000 1248
_exptl_crystal_size_max 0.14
_exptl_crystal_size_mid 0.13
_exptl_crystal_size_min 0.11
_refine_diff_density_max 0.647
_refine_diff_density_min -0.426
_refine_diff_density_rms 0.060
_refine_ls_extinction_method none
_refine_ls_goodness_of_fit_ref 1.017
_refine_ls_hydrogen_treatment constr
_refine_ls_matrix_type full
_refine_ls_number_parameters 361
_refine_ls_number_reflns 6127
_refine_ls_number_restraints 6
_refine_ls_restrained_S_all 1.016
_refine_ls_R_factor_all 0.0904
_refine_ls_R_factor_gt 0.0565
_refine_ls_shift/su_max 0.005
_refine_ls_shift/su_mean 0.000
_refine_ls_structure_factor_coef Fsqd
_refine_ls_weighting_details 'calc w=1/[\s^2^(Fo^2^)+(0.0758P)^2^+1.9798P] where P=(Fo^2^+2Fc^2^)/3'
_refine_ls_weighting_scheme calc
_refine_ls_wR_factor_gt 0.1390
_refine_ls_wR_factor_ref 0.1603
_reflns_number_gt 4073
_reflns_number_total 6127
_reflns_threshold_expression >2sigma(I)
_cod_data_source_file c4cc05033a2.cif
_cod_data_source_block 7
_cod_original_sg_symbol_H-M P2(1)/n
_cod_database_code 7115659

loop_
_symmetry_equiv_pos_as_xyz
'x, y, z'
'-x+1/2, y+1/2, -z+1/2'
'-x, -y, -z'
'x-1/2, -y-1/2, z-1/2'

loop_
_atom_site_label
_atom_site_type_symbol
_atom_site_fract_x
_atom_site_fract_y
_atom_site_fract_z
_atom_site_U_iso_or_equiv
_atom_site_adp_type
_atom_site_occupancy
_atom_site_symmetry_multiplicity
_atom_site_calc_flag
_atom_site_refinement_flags
_atom_site_disorder_assembly
_atom_site_disorder_group
C1 C 0.1355(2) 0.3608(3) 0.8436(3) 0.0581(10) Uani 1 1 d . A .
C2 C 0.2017(4) 0.3969(4) 1.0479(3) 0.105(2) Uani 1 1 d . . .
H2A H 0.2070 0.3986 1.1176 0.158 Uiso 1 1 calc R . .
H2B H 0.1648 0.4435 1.0252 0.158 Uiso 1 1 calc R . .
H2C H 0.2708 0.3960 1.0202 0.158 Uiso 1 1 calc R . .
C3 C 0.1448(3) 0.3247(3) 1.0185(3) 0.0772(14) Uani 1 1 d . . .
C4 C 0.1094(3) 0.2631(4) 1.0695(3) 0.0888(18) Uani 1 1 d . . .
H4 H 0.1155 0.2560 1.1365 0.107 Uiso 1 1 calc R . .
C5 C 0.0621(3) 0.2114(3) 1.0051(4) 0.0779(15) Uani 1 1 d . . .
C6 C 0.0097(4) 0.1346(3) 1.0223(4) 0.103(2) Uani 1 1 d . . .
H6A H -0.0565 0.1439 1.0535 0.154 Uiso 1 1 calc R . .
H6B H 0.0529 0.1017 1.0635 0.154 Uiso 1 1 calc R . .
H6C H -0.0015 0.1078 0.9613 0.154 Uiso 1 1 calc R . .
C7 C 0.0514(3) 0.5304(3) 0.8550(3) 0.0779(13) Uani 1 1 d . . .
H7A H 0.0179 0.5421 0.9159 0.117 Uiso 1 1 calc R . .
H7B H 0.0470 0.5764 0.8131 0.117 Uiso 1 1 calc R . .
H7C H 0.1237 0.5174 0.8663 0.117 Uiso 1 1 calc R . .
C8 C -0.0010(3) 0.4622(3) 0.8085(2) 0.0534(9) Uani 1 1 d . . .
C9 C -0.0950(3) 0.4579(3) 0.7636(2) 0.0537(9) Uani 1 1 d . . .
H9 H -0.1405 0.5004 0.7513 0.064 Uiso 1 1 calc R . .
C10 C -0.1103(3) 0.3804(2) 0.7400(2) 0.0494(9) Uani 1 1 d . . .
C11 C -0.2016(3) 0.3415(3) 0.6936(3) 0.0777(13) Uani 1 1 d . . .
H11A H -0.1808 0.3186 0.6325 0.117 Uiso 1 1 calc R . .
H11B H -0.2555 0.3807 0.6827 0.117 Uiso 1 1 calc R . .
H11C H -0.2279 0.3000 0.7355 0.117 Uiso 1 1 calc R . .
C12 C 0.3344(5) 0.3098(5) 0.8264(5) 0.0618(19) Uani 0.602(4) 1 d PD A 1
H12 H 0.3321 0.3539 0.8734 0.074 Uiso 0.602(4) 1 calc PR A 1
C13 C 0.3391(6) 0.2347(6) 0.8859(6) 0.075(3) Uani 0.602(4) 1 d PD A 1
H13A H 0.3377 0.1884 0.8431 0.090 Uiso 0.602(4) 1 calc PR A 1
H13B H 0.2784 0.2320 0.9282 0.090 Uiso 0.602(4) 1 calc PR A 1
C14 C 0.4378(5) 0.2333(6) 0.9463(7) 0.094(2) Uani 0.602(4) 1 d PD A 1
H14A H 0.4339 0.2753 0.9950 0.113 Uiso 0.602(4) 1 calc PR A 1
H14B H 0.4421 0.1823 0.9802 0.113 Uiso 0.602(4) 1 calc PR A 1
C15 C 0.5352(8) 0.2446(8) 0.8876(8) 0.083(3) Uani 0.602(4) 1 d PD A 1
H15A H 0.5451 0.1987 0.8452 0.099 Uiso 0.602(4) 1 calc PR A 1
H15B H 0.5952 0.2479 0.9309 0.099 Uiso 0.602(4) 1 calc PR A 1
C16 C 0.5288(8) 0.3193(12) 0.8275(8) 0.107(4) Uani 0.602(4) 1 d PD A 1
H16A H 0.5315 0.3656 0.8702 0.129 Uiso 0.602(4) 1 calc PR A 1
H16B H 0.5892 0.3218 0.7847 0.129 Uiso 0.602(4) 1 calc PR A 1
C17 C 0.4310(5) 0.3233(6) 0.7674(5) 0.087(2) Uani 0.602(4) 1 d PD A 1
H17A H 0.4267 0.3755 0.7365 0.105 Uiso 0.602(4) 1 calc PR A 1
H17B H 0.4346 0.2831 0.7165 0.105 Uiso 0.602(4) 1 calc PR A 1
C12A C 0.3413(9) 0.2900(9) 0.7829(8) 0.0618(19) Uani 0.398(4) 1 d P A 2
H12A H 0.3789 0.2800 0.7219 0.074 Uiso 0.398(4) 1 calc PR A 2
C13A C 0.3479(11) 0.2207(12) 0.8416(10) 0.075(3) Uani 0.398(4) 1 d P A 2
H13C H 0.3096 0.1775 0.8104 0.090 Uiso 0.398(4) 1 calc PR A 2
H13D H 0.3148 0.2315 0.9038 0.090 Uiso 0.398(4) 1 calc PR A 2
C14A C 0.4638(8) 0.1930(9) 0.8598(11) 0.094(2) Uani 0.398(4) 1 d P A 2
H14C H 0.4999 0.1822 0.7991 0.113 Uiso 0.398(4) 1 calc PR A 2
H14D H 0.4665 0.1456 0.9007 0.113 Uiso 0.398(4) 1 calc PR A 2
C15A C 0.5135(14) 0.2714(13) 0.9156(15) 0.083(3) Uani 0.398(4) 1 d P A 2
H15C H 0.4731 0.2836 0.9736 0.099 Uiso 0.398(4) 1 calc PR A 2
H15D H 0.5853 0.2608 0.9349 0.099 Uiso 0.398(4) 1 calc PR A 2
C16A C 0.5100(15) 0.333(2) 0.8537(16) 0.107(4) Uani 0.398(4) 1 d P A 2
H16C H 0.5429 0.3178 0.7927 0.129 Uiso 0.398(4) 1 calc PR A 2
H16D H 0.5478 0.3781 0.8806 0.129 Uiso 0.398(4) 1 calc PR A 2
C17A C 0.3938(8) 0.3562(9) 0.8354(9) 0.087(2) Uani 0.398(4) 1 d P A 2
H17C H 0.3589 0.3658 0.8970 0.105 Uiso 0.398(4) 1 calc PR A 2
H17D H 0.3904 0.4049 0.7970 0.105 Uiso 0.398(4) 1 calc PR A 2
C18 C 0.2288(3) 0.3900(3) 0.6605(3) 0.0716(12) Uani 1 1 d . A .
H18 H 0.2892 0.3714 0.6228 0.086 Uiso 1 1 calc R . .
C19 C 0.2555(4) 0.4729(3) 0.6935(4) 0.1000(18) Uani 1 1 d . . .
H19A H 0.3141 0.4709 0.7386 0.120 Uiso 1 1 calc R . .
H19B H 0.1960 0.4963 0.7270 0.120 Uiso 1 1 calc R . .
C20 C 0.2838(6) 0.5238(4) 0.6074(6) 0.141(3) Uani 1 1 d . . .
H20A H 0.2994 0.5778 0.6292 0.169 Uiso 1 1 calc R . .
H20B H 0.3463 0.5023 0.5768 0.169 Uiso 1 1 calc R . .
C21 C 0.1982(7) 0.5265(5) 0.5354(6) 0.158(3) Uani 1 1 d . . .
H21A H 0.1379 0.5533 0.5635 0.190 Uiso 1 1 calc R . .
H21B H 0.2205 0.5570 0.4790 0.190 Uiso 1 1 calc R . .
C22 C 0.1689(6) 0.4465(5) 0.5055(5) 0.140(3) Uani 1 1 d . . .
H22A H 0.2270 0.4224 0.4707 0.168 Uiso 1 1 calc R . .
H22B H 0.1100 0.4500 0.4608 0.168 Uiso 1 1 calc R . .
C23 C 0.13895(19) 0.39252(18) 0.59067(17) 0.0898(16) Uani 1 1 d . . .
H23A H 0.0770 0.4134 0.6228 0.108 Uiso 1 1 calc R . .
H23B H 0.1234 0.3389 0.5674 0.108 Uiso 1 1 calc R . .
C24 C 0.19267(19) 0.18993(18) 0.63657(17) 0.0587(10) Uani 1 1 d R . .
C25 C 0.13773(19) 0.12366(18) 0.61204(17) 0.0748(13) Uani 1 1 d R . .
H25 H 0.0810 0.1085 0.6504 0.090 Uiso 1 1 calc R . .
C26 C 0.1625(4) 0.0788(4) 0.5338(3) 0.0886(15) Uani 1 1 d . . .
H26 H 0.1233 0.0332 0.5195 0.106 Uiso 1 1 calc R . .
C27 C 0.2437(4) 0.0993(4) 0.4757(3) 0.0822(15) Uani 1 1 d . . .
H27 H 0.2592 0.0695 0.4203 0.099 Uiso 1 1 calc R . .
C28 C 0.3015(3) 0.1636(3) 0.4996(3) 0.0768(14) Uani 1 1 d . . .
H28 H 0.3586 0.1779 0.4612 0.092 Uiso 1 1 calc R . .
C29 C 0.2772(3) 0.2077(3) 0.5790(3) 0.0662(12) Uani 1 1 d . . .
H29 H 0.3191 0.2515 0.5950 0.079 Uiso 1 1 calc R . .
C30 C -0.0943(3) 0.1399(3) 0.7562(4) 0.0833(14) Uani 1 1 d . A .
H30A H -0.1529 0.1567 0.7962 0.100 Uiso 1 1 calc R . .
H30B H -0.1167 0.1451 0.6889 0.100 Uiso 1 1 calc R . .
C31 C -0.0778(5) 0.0531(4) 0.7748(5) 0.129(2) Uani 1 1 d . . .
H31A H -0.0277 0.0324 0.7292 0.194 Uiso 1 1 calc R . .
H31B H -0.1431 0.0251 0.7674 0.194 Uiso 1 1 calc R . .
H31C H -0.0520 0.0458 0.8399 0.194 Uiso 1 1 calc R . .
N1 N 0.1192(2) 0.3115(2) 0.9255(2) 0.0646(9) Uani 1 1 d . . .
N2 N 0.0675(2) 0.2408(2) 0.9168(2) 0.0645(9) Uani 1 1 d . A .
N3 N 0.0380(2) 0.3887(2) 0.80801(19) 0.0485(7) Uani 1 1 d . . .
N4 N -0.0295(2) 0.33754(18) 0.76644(19) 0.0478(7) Uani 1 1 d . A .
N5 N 0.1592(2) 0.2360(2) 0.7149(2) 0.0564(8) Uani 1 1 d . A .
P1 P 0.21057(7) 0.31724(7) 0.75512(8) 0.0602(3) Uani 1 1 d . . .
Zn1 Zn 0.01806(3) 0.21764(3) 0.77660(3) 0.05715(18) Uani 1 1 d . . .

loop_
_atom_site_aniso_label
_atom_site_aniso_U_11
_atom_site_aniso_U_22
_atom_site_aniso_U_33
_atom_site_aniso_U_23
_atom_site_aniso_U_13
_atom_site_aniso_U_12
C1 0.0315(17) 0.092(3) 0.051(2) 0.009(2) -0.0026(15) -0.0106(18)
C2 0.054(3) 0.203(7) 0.059(3) -0.021(3) -0.003(2) -0.009(3)
C3 0.034(2) 0.145(5) 0.052(2) 0.010(3) -0.0008(17) 0.016(2)
C4 0.050(2) 0.163(5) 0.054(3) 0.038(3) 0.013(2) 0.041(3)
C5 0.047(2) 0.110(4) 0.076(3) 0.040(3) 0.022(2) 0.034(2)
C6 0.090(3) 0.114(4) 0.104(4) 0.059(3) 0.051(3) 0.041(3)
C7 0.065(3) 0.090(4) 0.079(3) -0.025(3) 0.005(2) -0.021(2)
C8 0.050(2) 0.067(3) 0.044(2) -0.0010(18) 0.0048(16) -0.0131(19)
C9 0.050(2) 0.066(3) 0.046(2) 0.0097(18) 0.0008(16) 0.0000(18)
C10 0.0400(19) 0.066(3) 0.0424(19) 0.0098(17) -0.0052(14) -0.0075(17)
C11 0.058(3) 0.086(3) 0.089(3) 0.005(3) -0.033(2) -0.007(2)
C12 0.030(2) 0.110(6) 0.045(5) 0.001(4) 0.012(4) 0.002(3)
C13 0.035(3) 0.117(6) 0.072(7) 0.007(6) -0.001(4) -0.005(3)
C14 0.042(3) 0.123(7) 0.117(6) 0.019(5) -0.018(4) 0.002(4)
C15 0.041(5) 0.138(11) 0.070(8) -0.013(6) -0.010(4) -0.002(5)
C16 0.043(5) 0.220(10) 0.058(8) -0.005(8) -0.003(5) -0.045(6)
C17 0.041(3) 0.148(7) 0.072(5) -0.001(4) -0.011(3) -0.031(4)
C12A 0.030(2) 0.110(6) 0.045(5) 0.001(4) 0.012(4) 0.002(3)
C13A 0.035(3) 0.117(6) 0.072(7) 0.007(6) -0.001(4) -0.005(3)
C14A 0.042(3) 0.123(7) 0.117(6) 0.019(5) -0.018(4) 0.002(4)
C15A 0.041(5) 0.138(11) 0.070(8) -0.013(6) -0.010(4) -0.002(5)
C16A 0.043(5) 0.220(10) 0.058(8) -0.005(8) -0.003(5) -0.045(6)
C17A 0.041(3) 0.148(7) 0.072(5) -0.001(4) -0.011(3) -0.031(4)
C18 0.050(2) 0.083(3) 0.081(3) 0.014(2) 0.028(2) -0.007(2)
C19 0.075(3) 0.083(4) 0.142(5) 0.016(3) 0.044(3) -0.008(3)
C20 0.121(5) 0.093(5) 0.208(8) 0.040(5) 0.097(6) -0.004(4)
C21 0.173(8) 0.129(7) 0.172(8) 0.091(6) 0.058(6) 0.000(6)
C22 0.149(6) 0.165(7) 0.107(5) 0.079(5) 0.021(4) -0.011(5)
C23 0.080(3) 0.111(4) 0.078(3) 0.039(3) 0.013(3) -0.008(3)
C24 0.0400(19) 0.088(3) 0.048(2) 0.023(2) 0.0050(16) 0.006(2)
C25 0.058(2) 0.107(4) 0.059(3) -0.004(2) 0.016(2) -0.015(3)
C26 0.073(3) 0.132(5) 0.061(3) -0.014(3) 0.007(2) -0.007(3)
C27 0.064(3) 0.131(5) 0.051(2) 0.007(3) 0.006(2) 0.022(3)
C28 0.050(2) 0.122(4) 0.058(3) 0.031(3) 0.017(2) 0.021(3)
C29 0.045(2) 0.088(3) 0.066(3) 0.024(2) 0.0144(18) 0.009(2)
C30 0.056(3) 0.072(3) 0.122(4) 0.011(3) 0.009(3) -0.015(2)
C31 0.115(5) 0.100(5) 0.173(7) 0.015(4) 0.038(5) -0.017(4)
N1 0.0343(16) 0.105(3) 0.054(2) 0.0161(19) -0.0028(14) 0.0003(17)
N2 0.0367(16) 0.092(3) 0.065(2) 0.0273(19) 0.0096(14) 0.0060(17)
N3 0.0349(14) 0.069(2) 0.0416(15) 0.0039(14) -0.0023(11) -0.0126(14)
N4 0.0366(15) 0.061(2) 0.0454(16) 0.0077(14) -0.0029(12) -0.0125(14)
N5 0.0345(15) 0.075(2) 0.0598(19) 0.0145(16) 0.0117(13) -0.0036(14)
P1 0.0293(4) 0.0880(8) 0.0633(6) 0.0149(6) 0.0082(4) -0.0089(5)
Zn1 0.0358(2) 0.0673(3) 0.0684(3) 0.0146(2) 0.01163(19) -0.00553(19)

loop_
_atom_type_symbol
_atom_type_description
_atom_type_scat_dispersion_real
_atom_type_scat_dispersion_imag
_atom_type_scat_source
C C 0.0033 0.0016 'International Tables Vol C Tables 4.2.6.8 and 6.1.1.4'
H H 0.0000 0.0000 'International Tables Vol C Tables 4.2.6.8 and 6.1.1.4'
N N 0.0061 0.0033 'International Tables Vol C Tables 4.2.6.8 and 6.1.1.4'
P P 0.1023 0.0942 'International Tables Vol C Tables 4.2.6.8 and 6.1.1.4'
Zn Zn 0.2839 1.4301 'International Tables Vol C Tables 4.2.6.8 and 6.1.1.4'

loop_
_geom_angle_atom_site_label_1
_geom_angle_atom_site_label_2
_geom_angle_atom_site_label_3
_geom_angle
N1 C1 N3 109.7(3)
N1 C1 P1 113.8(3)
N3 C1 P1 112.8(2)
C3 C2 H2A 109.5
C3 C2 H2B 109.5
H2A C2 H2B 109.5
C3 C2 H2C 109.5
H2A C2 H2C 109.5
H2B C2 H2C 109.5
C4 C3 N1 107.1(5)
C4 C3 C2 131.5(5)
N1 C3 C2 121.4(4)
C3 C4 C5 107.2(4)
C3 C4 H4 126.4
C5 C4 H4 126.4
N2 C5 C4 109.7(5)
N2 C5 C6 120.1(5)
C4 C5 C6 130.2(5)
C5 C6 H6A 109.5
C5 C6 H6B 109.5
H6A C6 H6B 109.5
C5 C6 H6C 109.5
H6A C6 H6C 109.5
H6B C6 H6C 109.5
C8 C7 H7A 109.5
C8 C7 H7B 109.5
H7A C7 H7B 109.5
C8 C7 H7C 109.5
H7A C7 H7C 109.5
H7B C7 H7C 109.5
N3 C8 C9 106.5(3)
N3 C8 C7 123.3(4)
C9 C8 C7 130.2(4)
C10 C9 C8 106.8(4)
C10 C9 H9 126.6
C8 C9 H9 126.6
N4 C10 C9 110.2(3)
N4 C10 C11 120.2(4)
C9 C10 C11 129.7(4)
C10 C11 H11A 109.5
C10 C11 H11B 109.5
H11A C11 H11B 109.5
C10 C11 H11C 109.5
H11A C11 H11C 109.5
H11B C11 H11C 109.5
C17 C12 C13 113.0(7)
C17 C12 P1 113.9(5)
C13 C12 P1 112.1(5)
C17 C12 H12 105.7
C13 C12 H12 105.7
P1 C12 H12 105.7
C12 C13 C14 110.3(8)
C12 C13 H13A 109.6
C14 C13 H13A 109.6
C12 C13 H13B 109.6
C14 C13 H13B 109.6
H13A C13 H13B 108.1
C15 C14 C13 113.3(8)
C15 C14 H14A 108.9
C13 C14 H14A 108.9
C15 C14 H14B 108.9
C13 C14 H14B 108.9
H14A C14 H14B 107.7
C14 C15 C16 111.0(9)
C14 C15 H15A 109.4
C16 C15 H15A 109.4
C14 C15 H15B 109.4
C16 C15 H15B 109.4
H15A C15 H15B 108.0
C17 C16 C15 112.7(12)
C17 C16 H16A 109.1
C15 C16 H16A 109.1
C17 C16 H16B 109.1
C15 C16 H16B 109.1
H16A C16 H16B 107.8
C12 C17 C16 112.5(7)
C12 C17 H17A 109.1
C16 C17 H17A 109.1
C12 C17 H17B 109.1
C16 C17 H17B 109.1
H17A C17 H17B 107.8
C13A C12A C17A 107.8(12)
C13A C12A P1 112.9(9)
C17A C12A P1 109.9(10)
C13A C12A H12A 108.7
C17A C12A H12A 108.7
P1 C12A H12A 108.7
C12A C13A C14A 112.9(12)
C12A C13A H13C 109.0
C14A C13A H13C 109.0
C12A C13A H13D 109.0
C14A C13A H13D 109.0
H13C C13A H13D 107.8
C13A C14A C15A 101.6(12)
C13A C14A H14C 111.4
C15A C14A H14C 111.4
C13A C14A H14D 111.4
C15A C14A H14D 111.4
H14C C14A H14D 109.3
C16A C15A C14A 108(2)
C16A C15A H15C 110.2
C14A C15A H15C 110.2
C16A C15A H15D 110.2
C14A C15A H15D 110.2
H15C C15A H15D 108.5
C15A C16A C17A 109.1(18)
C15A C16A H16C 109.9
C17A C16A H16C 109.9
C15A C16A H16D 109.9
C17A C16A H16D 109.9
H16C C16A H16D 108.3
C12A C17A C16A 108.8(16)
C12A C17A H17C 109.9
C16A C17A H17C 109.9
C12A C17A H17D 109.9
C16A C17A H17D 109.9
H17C C17A H17D 108.3
C23 C18 C19 110.0(4)
C23 C18 P1 112.6(3)
C19 C18 P1 115.9(4)
C23 C18 H18 105.8
C19 C18 H18 105.8
P1 C18 H18 105.8
C18 C19 C20 109.9(5)
C18 C19 H19A 109.7
C20 C19 H19A 109.7
C18 C19 H19B 109.7
C20 C19 H19B 109.7
H19A C19 H19B 108.2
C21 C20 C19 111.6(5)
C21 C20 H20A 109.3
C19 C20 H20A 109.3
C21 C20 H20B 109.3
C19 C20 H20B 109.3
H20A C20 H20B 108.0
C22 C21 C20 110.7(7)
C22 C21 H21A 109.5
C20 C21 H21A 109.5
C22 C21 H21B 109.5
C20 C21 H21B 109.5
H21A C21 H21B 108.1
C21 C22 C23 113.1(6)
C21 C22 H22A 109.0
C23 C22 H22A 109.0
C21 C22 H22B 109.0
C23 C22 H22B 109.0
H22A C22 H22B 107.8
C18 C23 C22 108.5(4)
C18 C23 H23A 110.0
C22 C23 H23A 110.0
C18 C23 H23B 110.0
C22 C23 H23B 110.0
H23A C23 H23B 108.4
C25 C24 C29 116.2(2)
C25 C24 N5 119.04(16)
C29 C24 N5 124.7(3)
C26 C25 C24 122.1(2)
C26 C25 H25 119.0
C24 C25 H25 119.0
C25 C26 C27 120.7(5)
C25 C26 H26 119.6
C27 C26 H26 119.6
C28 C27 C26 118.7(5)
C28 C27 H27 120.7
C26 C27 H27 120.7
C27 C28 C29 120.3(4)
C27 C28 H28 119.8
C29 C28 H28 119.8
C28 C29 C24 122.0(4)
C28 C29 H29 119.0
C24 C29 H29 119.0
C31 C30 Zn1 121.2(4)
C31 C30 H30A 107.0
Zn1 C30 H30A 107.0
C31 C30 H30B 107.0
Zn1 C30 H30B 107.0
H30A C30 H30B 106.8
C30 C31 H31A 109.5
C30 C31 H31B 109.5
H31A C31 H31B 109.5
C30 C31 H31C 109.5
H31A C31 H31C 109.5
H31B C31 H31C 109.5
C3 N1 N2 110.2(4)
C3 N1 C1 129.1(4)
N2 N1 C1 120.6(3)
C5 N2 N1 105.7(4)
C5 N2 Zn1 141.1(4)
N1 N2 Zn1 113.1(2)
C8 N3 N4 110.5(3)
C8 N3 C1 129.4(3)
N4 N3 C1 120.1(3)
C10 N4 N3 106.1(3)
C10 N4 Zn1 140.3(2)
N3 N4 Zn1 113.2(2)
C24 N5 P1 127.5(2)
C24 N5 Zn1 121.1(2)
P1 N5 Zn1 110.41(17)
N5 P1 C1 112.00(17)
N5 P1 C12A 104.0(5)
C1 P1 C12A 118.9(4)
N5 P1 C18 112.07(19)
C1 P1 C18 107.5(2)
C12A P1 C18 102.0(4)
N5 P1 C12 118.1(3)
C1 P1 C12 97.5(3)
C12A P1 C12 21.6(4)
C18 P1 C12 108.4(3)
C30 Zn1 N5 134.18(18)
C30 Zn1 N2 118.81(18)
N5 Zn1 N2 95.26(12)
C30 Zn1 N4 114.31(16)
N5 Zn1 N4 94.94(12)
N2 Zn1 N4 88.39(13)

loop_
_geom_bond_atom_site_label_1
_geom_bond_atom_site_label_2
_geom_bond_distance
C1 N1 1.437(5)
C1 N3 1.443(4)
C1 P1 1.745(4)
C2 C3 1.492(7)
C2 H2A 0.9800
C2 H2B 0.9800
C2 H2C 0.9800
C3 C4 1.351(7)
C3 N1 1.364(5)
C4 C5 1.402(8)
C4 H4 0.9500
C5 N2 1.337(5)
C5 C6 1.493(7)
C6 H6A 0.9800
C6 H6B 0.9800
C6 H6C 0.9800
C7 C8 1.495(5)
C7 H7A 0.9800
C7 H7B 0.9800
C7 H7C 0.9800
C8 N3 1.350(5)
C8 C9 1.376(5)
C9 C10 1.375(5)
C9 H9 0.9500
C10 N4 1.331(4)
C10 C11 1.506(5)
C11 H11A 0.9800
C11 H11B 0.9800
C11 H11C 0.9800
C12 C17 1.522(7)
C12 C13 1.527(9)
C12 P1 1.900(8)
C12 H12 1.0000
C13 C14 1.538(8)
C13 H13A 0.9900
C13 H13B 0.9900
C14 C15 1.524(8)
C14 H14A 0.9900
C14 H14B 0.9900
C15 C16 1.528(10)
C15 H15A 0.9900
C15 H15B 0.9900
C16 C17 1.527(10)
C16 H16A 0.9900
C16 H16B 0.9900
C17 H17A 0.9900
C17 H17B 0.9900
C12A C13A 1.44(2)
C12A C17A 1.509(18)
C12A P1 1.805(12)
C12A H12A 1.0000
C13A C14A 1.601(19)
C13A H13C 0.9900
C13A H13D 0.9900
C14A C15A 1.68(2)
C14A H14C 0.9900
C14A H14D 0.9900
C15A C16A 1.36(3)
C15A H15C 0.9900
C15A H15D 0.9900
C16A C17A 1.58(2)
C16A H16C 0.9900
C16A H16D 0.9900
C17A H17C 0.9900
C17A H17D 0.9900
C18 C23 1.525(5)
C18 C19 1.525(7)
C18 P1 1.829(4)
C18 H18 1.0000
C19 C20 1.531(8)
C19 H19A 0.9900
C19 H19B 0.9900
C20 C21 1.503(10)
C20 H20A 0.9900
C20 H20B 0.9900
C21 C22 1.474(10)
C21 H21A 0.9900
C21 H21B 0.9900
C22 C23 1.557(6)
C22 H22A 0.9900
C22 H22B 0.9900
C23 H23A 0.9900
C23 H23B 0.9900
C24 C25 1.3786
C24 C29 1.399(4)
C24 N5 1.418(4)
C25 C26 1.375(5)
C25 H25 0.9500
C26 C27 1.380(6)
C26 H26 0.9500
C27 C28 1.369(7)
C27 H27 0.9500
C28 C29 1.379(6)
C28 H28 0.9500
C29 H29 0.9500
C30 C31 1.514(7)
C30 Zn1 1.993(4)
C30 H30A 0.9900
C30 H30B 0.9900
C31 H31A 0.9800
C31 H31B 0.9800
C31 H31C 0.9800
N1 N2 1.384(5)
N2 Zn1 2.104(4)
N3 N4 1.368(4)
N4 Zn1 2.137(3)
N5 P1 1.635(4)
N5 Zn1 2.056(3)
